data_4078562
loop_
_publ_author_name
'Wang, Sunewang Rixin'
'Xie, Zuowei'

_publ_section_title
;
 Formal Insertion ofo-Carborynes into Ferrocenyl C--H Bonds: A Simple
 Access too-Carboranylferrocenes
;
_journal_issue 12
_journal_name_full Organometallics
_journal_page_first 4544
_journal_paper_doi 10.1021/om300324n
_journal_volume 31
_journal_year 2012
_chemical_formula_sum 'C21 H31 B10 Fe'
_chemical_formula_weight 447.41
_chemical_name_systematic
; 
 ? 
;
_space_group_IT_number 14
_symmetry_cell_setting monoclinic
_symmetry_space_group_name_Hall '-P 2ybc'
_symmetry_space_group_name_H-M 'P 1 21/c 1'
_atom_sites_solution_hydrogens geom
_atom_sites_solution_primary direct
_atom_sites_solution_secondary difmap
_audit_creation_method SHELXL-97
_cell_angle_alpha 90.00
_cell_angle_beta 107.771(2)
_cell_angle_gamma 90.00
_cell_formula_units_Z 4
_cell_length_a 11.3004(11)
_cell_length_b 9.4366(9)
_cell_length_c 23.522(3)
_cell_measurement_reflns_used 605
_cell_measurement_temperature 296(2)
_cell_measurement_theta_max 15
_cell_measurement_theta_min 15
_cell_volume 2388.6(4)
_computing_cell_refinement 'BRUKER KAPPA APEXII DUO DIFFRACTOMETER'
_computing_data_collection 'BRUKER KAPPA APEXII DUO DIFFRACTOMETER'
_computing_data_reduction 'BRUKER KAPPA APEXII DUO DIFFRACTOMETER'
_computing_molecular_graphics 'SIEMENS SHELXTL'
_computing_publication_material 'SIEMENS SHELXTL'
_computing_structure_refinement 'SHELXL-97 (Sheldrick, 2008)'
_computing_structure_solution 'SHELXS-97 (Sheldrick, 2008)'
_diffrn_ambient_temperature 296(2)
_diffrn_measured_fraction_theta_full 0.997
_diffrn_measured_fraction_theta_max 0.997
_diffrn_measurement_device_type 'BRUKER KAPPA APEXII DUO DIFFRACTOMETER'
_diffrn_measurement_method 'PHI & OMEGA SCAN'
_diffrn_radiation_monochromator graphite
_diffrn_radiation_source 'fine-focus sealed tube'
_diffrn_radiation_type MoK\a
_diffrn_radiation_wavelength 0.71073
_diffrn_reflns_av_R_equivalents 0.0888
_diffrn_reflns_av_sigmaI/netI 0.0765
_diffrn_reflns_limit_h_max 13
_diffrn_reflns_limit_h_min -13
_diffrn_reflns_limit_k_max 10
_diffrn_reflns_limit_k_min -11
_diffrn_reflns_limit_l_max 27
_diffrn_reflns_limit_l_min -28
_diffrn_reflns_number 17626
_diffrn_reflns_theta_full 25.25
_diffrn_reflns_theta_max 25.25
_diffrn_reflns_theta_min 1.82
_exptl_absorpt_coefficient_mu 0.639
_exptl_absorpt_correction_T_max 0.7248
_exptl_absorpt_correction_T_min 0.6132
_exptl_absorpt_correction_type multi-scan
_exptl_crystal_colour orange
_exptl_crystal_density_diffrn 1.244
_exptl_crystal_density_meas 0
_exptl_crystal_density_method 'not measured'
_exptl_crystal_description block
_exptl_crystal_F_000 932
_exptl_crystal_size_max 0.40
_exptl_crystal_size_mid 0.30
_exptl_crystal_size_min 0.20
_refine_diff_density_max 0.306
_refine_diff_density_min -0.322
_refine_diff_density_rms 0.062
_refine_ls_extinction_method none
_refine_ls_goodness_of_fit_ref 1.036
_refine_ls_hydrogen_treatment riding
_refine_ls_matrix_type full
_refine_ls_number_parameters 289
_refine_ls_number_reflns 4332
_refine_ls_number_restraints 0
_refine_ls_restrained_S_all 1.036
_refine_ls_R_factor_all 0.0761
_refine_ls_R_factor_gt 0.0517
_refine_ls_shift/su_max 0.001
_refine_ls_shift/su_mean 0.000
_refine_ls_structure_factor_coef Fsqd
_refine_ls_weighting_details 'calc w=1/[\s^2^(Fo^2^)+(0.0811P)^2^+0.4376P] where P=(Fo^2^+2Fc^2^)/3'
_refine_ls_weighting_scheme calc
_refine_ls_wR_factor_gt 0.1342
_refine_ls_wR_factor_ref 0.1542
_reflns_number_gt 3176
_reflns_number_total 4332
_reflns_threshold_expression >2sigma(I)
_cod_data_source_file om300324n_si_002.cif
_cod_data_source_block 5c
_cod_depositor_comments
;
The following automatic conversions were performed:

'_symmetry_cell_setting' value 'Monoclinic' changed to 'monoclinic'
according to /home/saulius/struct/CIF-dictionaries/cif_core.dic
dictionary named 'cif_core.dic' version 2.4.1 from 2010-06-29.

Automatic conversion script
Id: cif_fix_values 1891 2012-01-12 08:04:46Z andrius 
;
_cod_original_cell_volume 2388.7(4)
_cod_original_sg_symbol_H-M P2(1)/c
_cod_database_code 4078562

loop_
_symmetry_equiv_pos_as_xyz
'x, y, z'
'-x, y+1/2, -z+1/2'
'-x, -y, -z'
'x, -y-1/2, z-1/2'

loop_
_atom_site_label
_atom_site_type_symbol
_atom_site_fract_x
_atom_site_fract_y
_atom_site_fract_z
_atom_site_U_iso_or_equiv
_atom_site_adp_type
_atom_site_occupancy
_atom_site_symmetry_multiplicity
_atom_site_calc_flag
_atom_site_refinement_flags
Fe1 Fe 0.13162(4) 0.73670(4) 0.08119(2) 0.04304(19) Uani 1 1 d .
C1 C 0.1997(2) 0.4721(3) 0.17312(12) 0.0344(6) Uani 1 1 d .
C2 C 0.2097(2) 0.4647(3) 0.24397(12) 0.0347(6) Uani 1 1 d .
H2 H 0.1553 0.5395 0.2618 0.042 Uiso 1 1 calc R
C11 C 0.1123(2) 0.5787(3) 0.13719(13) 0.0365(6) Uani 1 1 d .
C12 C 0.0835(3) 0.7132(3) 0.15714(16) 0.0518(8) Uani 1 1 d .
H12A H 0.1252 0.7571 0.1958 0.062 Uiso 1 1 calc R
C13 C -0.0164(3) 0.7715(4) 0.11140(18) 0.0616(10) Uani 1 1 d .
H13A H -0.0557 0.8634 0.1128 0.074 Uiso 1 1 calc R
C14 C -0.0492(3) 0.6760(4) 0.06328(17) 0.0594(9) Uani 1 1 d .
H14A H -0.1150 0.6905 0.0254 0.071 Uiso 1 1 calc R
C15 C 0.0295(3) 0.5564(3) 0.07827(14) 0.0482(8) Uani 1 1 d .
H15A H 0.0277 0.4735 0.0530 0.058 Uiso 1 1 calc R
C16 C 0.3113(4) 0.7578(5) 0.0821(2) 0.0766(13) Uani 1 1 d .
H16A H 0.3830 0.7041 0.1066 0.092 Uiso 1 1 calc R
C17 C 0.2683(4) 0.8843(5) 0.0963(2) 0.0848(13) Uani 1 1 d .
H17A H 0.3035 0.9350 0.1341 0.102 Uiso 1 1 calc R
C18 C 0.1705(5) 0.9282(5) 0.0516(3) 0.0959(16) Uani 1 1 d .
H18A H 0.1238 1.0158 0.0513 0.115 Uiso 1 1 calc R
C19 C 0.1466(4) 0.8330(7) 0.0073(2) 0.0949(16) Uani 1 1 d .
H19A H 0.0808 0.8402 -0.0310 0.114 Uiso 1 1 calc R
C20 C 0.2326(5) 0.7204(5) 0.0252(3) 0.0963(18) Uani 1 1 d .
H20A H 0.2401 0.6373 0.0015 0.116 Uiso 1 1 calc R
C21 C -0.0182(2) 0.3206(3) 0.18247(13) 0.0373(6) Uani 1 1 d .
C22 C -0.0955(3) 0.4231(3) 0.19359(16) 0.0543(9) Uani 1 1 d .
H22A H -0.0610 0.5061 0.2130 0.065 Uiso 1 1 calc R
C23 C -0.2224(3) 0.4051(4) 0.17658(18) 0.0648(10) Uani 1 1 d .
H23A H -0.2725 0.4764 0.1840 0.078 Uiso 1 1 calc R
C24 C -0.2756(3) 0.2826(4) 0.14866(17) 0.0594(9) Uani 1 1 d .
H24A H -0.3613 0.2701 0.1377 0.071 Uiso 1 1 calc R
C25 C -0.2017(3) 0.1801(4) 0.13731(15) 0.0537(9) Uani 1 1 d .
H25A H -0.2369 0.0973 0.1180 0.064 Uiso 1 1 calc R
C26 C -0.0748(3) 0.1984(3) 0.15428(14) 0.0462(7) Uani 1 1 d .
H26A H -0.0255 0.1265 0.1466 0.055 Uiso 1 1 calc R
B3 B 0.1267(3) 0.3320(3) 0.20011(15) 0.0363(7) Uani 1 1 d .
B4 B 0.2122(3) 0.3038(3) 0.14879(16) 0.0402(8) Uani 1 1 d .
H4 H 0.1646 0.2679 0.1030 0.048 Uiso 1 1 calc R
B5 B 0.3396(3) 0.4240(4) 0.16417(17) 0.0435(8) Uani 1 1 d .
H5 H 0.3750 0.4646 0.1286 0.052 Uiso 1 1 calc R
B6 B 0.3330(3) 0.5322(3) 0.22468(16) 0.0388(8) Uani 1 1 d .
H6 H 0.3625 0.6438 0.2289 0.047 Uiso 1 1 calc R
B7 B 0.2298(3) 0.2985(4) 0.27261(17) 0.0420(8) Uani 1 1 d .
H7 H 0.1946 0.2594 0.3085 0.050 Uiso 1 1 calc R
B8 B 0.2349(3) 0.1916(3) 0.21138(16) 0.0414(8) Uani 1 1 d .
H8 H 0.2034 0.0807 0.2066 0.050 Uiso 1 1 calc R
B9 B 0.3648(3) 0.2469(3) 0.18967(19) 0.0447(8) Uani 1 1 d .
H9 H 0.4173 0.1716 0.1710 0.054 Uiso 1 1 calc R
B10 B 0.4393(3) 0.3890(4) 0.23667(18) 0.0460(9) Uani 1 1 d .
H10 H 0.5401 0.4068 0.2487 0.055 Uiso 1 1 calc R
B11 B 0.3550(3) 0.4210(4) 0.28786(16) 0.0434(8) Uani 1 1 d .
H11 H 0.3996 0.4612 0.3333 0.052 Uiso 1 1 calc R
B12 B 0.3754(3) 0.2442(3) 0.26627(18) 0.0447(8) Uani 1 1 d .
H12 H 0.4348 0.1678 0.2975 0.054 Uiso 1 1 calc R
C27 C 0.5978(6) 0.6861(9) 0.0076(4) 0.198(4) Uani 1 1 d .
H27A H 0.6672 0.6386 0.0349 0.297 Uiso 1 1 calc R
H27B H 0.6030 0.6776 -0.0322 0.297 Uiso 1 1 calc R
H27C H 0.5219 0.6437 0.0096 0.297 Uiso 1 1 calc R
C28 C 0.5997(6) 0.8351(8) 0.0236(3) 0.145(3) Uani 1 1 d .
H28A H 0.6001 0.8398 0.0649 0.174 Uiso 1 1 calc R
H28B H 0.6783 0.8739 0.0223 0.174 Uiso 1 1 calc R
C29 C 0.5028(5) 0.9288(6) -0.0104(3) 0.123(2) Uani 1 1 d .
H29A H 0.5098 0.9348 -0.0504 0.147 Uiso 1 1 calc R
H29B H 0.4238 0.8839 -0.0137 0.147 Uiso 1 1 calc R

loop_
_atom_site_aniso_label
_atom_site_aniso_U_11
_atom_site_aniso_U_22
_atom_site_aniso_U_33
_atom_site_aniso_U_23
_atom_site_aniso_U_13
_atom_site_aniso_U_12
Fe1 0.0433(3) 0.0428(3) 0.0417(3) 0.00488(19) 0.0109(2) 0.00026(17)
C1 0.0327(13) 0.0372(13) 0.0352(16) -0.0036(12) 0.0131(12) -0.0043(11)
C2 0.0302(13) 0.0408(14) 0.0327(15) -0.0048(12) 0.0089(11) -0.0019(11)
C11 0.0327(14) 0.0391(14) 0.0390(17) 0.0028(12) 0.0129(12) -0.0012(11)
C12 0.062(2) 0.0480(17) 0.050(2) 0.0012(15) 0.0240(17) 0.0123(15)
C13 0.056(2) 0.060(2) 0.075(3) 0.0178(19) 0.028(2) 0.0242(16)
C14 0.0401(17) 0.071(2) 0.059(2) 0.0134(19) 0.0035(16) 0.0027(15)
C15 0.0377(15) 0.0547(18) 0.0464(19) 0.0016(15) 0.0042(14) -0.0076(13)
C16 0.046(2) 0.085(3) 0.102(4) 0.039(3) 0.027(2) -0.0014(19)
C17 0.086(3) 0.080(3) 0.091(3) -0.003(3) 0.031(3) -0.036(3)
C18 0.106(4) 0.061(3) 0.132(5) 0.034(3) 0.054(4) 0.005(2)
C19 0.071(3) 0.148(5) 0.063(3) 0.048(3) 0.017(2) -0.004(3)
C20 0.124(4) 0.082(3) 0.123(5) -0.033(3) 0.099(4) -0.034(3)
C21 0.0365(14) 0.0416(14) 0.0336(16) 0.0016(12) 0.0106(13) -0.0046(12)
C22 0.0405(16) 0.0535(18) 0.069(2) -0.0141(17) 0.0168(16) -0.0039(14)
C23 0.0399(17) 0.072(2) 0.083(3) -0.014(2) 0.0198(18) 0.0008(16)
C24 0.0366(17) 0.080(2) 0.059(2) -0.0012(19) 0.0099(16) -0.0097(16)
C25 0.0479(18) 0.061(2) 0.048(2) -0.0059(16) 0.0084(16) -0.0201(15)
C26 0.0436(16) 0.0463(15) 0.0478(19) -0.0045(14) 0.0124(15) -0.0086(13)
B3 0.0388(17) 0.0344(15) 0.0376(19) -0.0028(14) 0.0144(14) -0.0041(12)
B4 0.0431(18) 0.0377(16) 0.042(2) -0.0042(15) 0.0158(16) -0.0011(13)
B5 0.0390(17) 0.0421(17) 0.056(2) 0.0002(16) 0.0241(16) 0.0033(13)
B6 0.0301(15) 0.0411(16) 0.043(2) -0.0029(15) 0.0081(14) -0.0029(13)
B7 0.0396(18) 0.0445(17) 0.042(2) 0.0048(15) 0.0123(16) 0.0010(14)
B8 0.0415(18) 0.0353(15) 0.050(2) -0.0011(15) 0.0168(16) 0.0008(13)
B9 0.0408(18) 0.0373(17) 0.060(2) -0.0028(16) 0.0211(17) 0.0039(13)
B10 0.0328(16) 0.0428(18) 0.062(2) 0.0011(16) 0.0142(16) 0.0020(13)
B11 0.0354(17) 0.0487(18) 0.041(2) -0.0008(16) 0.0048(15) 0.0009(14)
B12 0.0369(17) 0.0430(18) 0.053(2) 0.0057(16) 0.0116(16) 0.0062(13)
C27 0.115(6) 0.193(8) 0.281(12) -0.095(9) 0.052(6) -0.016(6)
C28 0.090(4) 0.163(7) 0.164(7) -0.022(6) 0.013(4) -0.018(4)
C29 0.086(3) 0.155(6) 0.118(5) -0.009(4) 0.019(3) -0.037(4)

loop_
_atom_type_symbol
_atom_type_description
_atom_type_scat_dispersion_real
_atom_type_scat_dispersion_imag
_atom_type_scat_source
C C 0.0033 0.0016 'International Tables Vol C Tables 4.2.6.8 and 6.1.1.4'
H H 0.0000 0.0000 'International Tables Vol C Tables 4.2.6.8 and 6.1.1.4'
B B 0.0013 0.0007 'International Tables Vol C Tables 4.2.6.8 and 6.1.1.4'
Fe Fe 0.3463 0.8444 'International Tables Vol C Tables 4.2.6.8 and 6.1.1.4'

loop_
_geom_angle_atom_site_label_1
_geom_angle_atom_site_label_2
_geom_angle_atom_site_label_3
_geom_angle
_geom_angle_site_symmetry_1
C20 Fe1 C19 41.3(2) .
C20 Fe1 C17 67.06(19) .
C19 Fe1 C17 65.3(2) .
C20 Fe1 C18 67.4(2) .
C19 Fe1 C18 38.7(2) .
C17 Fe1 C18 38.46(18) .
C20 Fe1 C12 158.9(2) .
C19 Fe1 C12 157.5(2) .
C17 Fe1 C12 108.33(17) .
C18 Fe1 C12 122.8(2) .
C20 Fe1 C16 40.9(2) .
C19 Fe1 C16 67.56(18) .
C17 Fe1 C16 39.35(17) .
C18 Fe1 C16 66.24(18) .
C12 Fe1 C16 122.37(18) .
C20 Fe1 C13 160.1(2) .
C19 Fe1 C13 121.58(19) .
C17 Fe1 C13 119.42(19) .
C18 Fe1 C13 105.23(18) .
C12 Fe1 C13 40.63(14) .
C16 Fe1 C13 154.9(2) .
C20 Fe1 C14 125.5(2) .
C19 Fe1 C14 106.95(17) .
C17 Fe1 C14 152.94(19) .
C18 Fe1 C14 119.14(18) .
C12 Fe1 C14 68.32(15) .
C16 Fe1 C14 164.64(19) .
C13 Fe1 C14 40.37(15) .
C20 Fe1 C11 124.36(18) .
C19 Fe1 C11 159.8(2) .
C17 Fe1 C11 127.79(16) .
C18 Fe1 C11 161.0(2) .
C12 Fe1 C11 40.92(12) .
C16 Fe1 C11 111.53(13) .
C13 Fe1 C11 68.39(12) .
C14 Fe1 C11 68.34(12) .
C20 Fe1 C15 110.15(16) .
C19 Fe1 C15 122.8(2) .
C17 Fe1 C15 165.58(17) .
C18 Fe1 C15 155.10(19) .
C12 Fe1 C15 68.85(14) .
C16 Fe1 C15 129.29(15) .
C13 Fe1 C15 68.29(14) .
C14 Fe1 C15 40.49(13) .
C11 Fe1 C15 40.97(11) .
C11 C1 C2 115.9(2) .
C11 C1 B4 123.3(2) .
C2 C1 B4 108.3(2) .
C11 C1 B6 117.9(2) .
C2 C1 B6 61.45(17) .
B4 C1 B6 113.5(2) .
C11 C1 B5 126.0(2) .
C2 C1 B5 109.5(2) .
B4 C1 B5 62.61(18) .
B6 C1 B5 62.07(18) .
C11 C1 B3 114.1(2) .
C2 C1 B3 59.96(16) .
B4 C1 B3 61.48(17) .
B6 C1 B3 113.4(2) .
B5 C1 B3 113.1(2) .
C1 C2 B7 113.8(2) .
C1 C2 B11 112.5(2) .
B7 C2 B11 63.08(18) .
C1 C2 B3 64.04(17) .
B7 C2 B3 62.87(18) .
B11 C2 B3 116.0(2) .
C1 C2 B6 61.57(17) .
B7 C2 B6 115.3(2) .
B11 C2 B6 62.53(18) .
B3 C2 B6 116.9(2) .
C12 C11 C15 107.6(3) .
C12 C11 C1 126.6(3) .
C15 C11 C1 125.3(3) .
C12 C11 Fe1 69.06(18) .
C15 C11 Fe1 69.52(17) .
C1 C11 Fe1 132.81(18) .
C13 C12 C11 107.8(3) .
C13 C12 Fe1 69.7(2) .
C11 C12 Fe1 70.02(18) .
C14 C13 C12 108.5(3) .
C14 C13 Fe1 70.0(2) .
C12 C13 Fe1 69.63(19) .
C13 C14 C15 108.7(3) .
C13 C14 Fe1 69.6(2) .
C15 C14 Fe1 70.00(17) .
C14 C15 C11 107.5(3) .
C14 C15 Fe1 69.51(19) .
C11 C15 Fe1 69.51(16) .
C17 C16 C20 106.4(4) .
C17 C16 Fe1 70.1(2) .
C20 C16 Fe1 68.1(2) .
C18 C17 C16 110.4(5) .
C18 C17 Fe1 70.9(2) .
C16 C17 Fe1 70.5(2) .
C17 C18 C19 109.0(5) .
C17 C18 Fe1 70.6(2) .
C19 C18 Fe1 69.9(3) .
C18 C19 C20 108.4(4) .
C18 C19 Fe1 71.4(3) .
C20 C19 Fe1 68.6(2) .
C16 C20 C19 105.8(4) .
C16 C20 Fe1 71.0(3) .
C19 C20 Fe1 70.0(3) .
C22 C21 C26 116.6(3) .
C22 C21 B3 124.9(3) .
C26 C21 B3 118.5(3) .
C23 C22 C21 121.5(3) .
C24 C23 C22 120.5(3) .
C25 C24 C23 119.2(3) .
C24 C25 C26 120.2(3) .
C25 C26 C21 122.0(3) .
C21 B3 C2 123.2(2) .
C21 B3 B8 127.5(2) .
C2 B3 B8 103.4(2) .
C21 B3 B7 124.7(3) .
C2 B3 B7 58.16(17) .
B8 B3 B7 60.09(19) .
C21 B3 C1 121.2(2) .
C2 B3 C1 56.00(16) .
B8 B3 C1 103.7(2) .
B7 B3 C1 103.6(2) .
C21 B3 B4 123.4(2) .
C2 B3 B4 101.9(2) .
B8 B3 B4 59.74(19) .
B7 B3 B4 107.0(2) .
C1 B3 B4 57.41(16) .
C1 B4 B8 106.5(2) .
C1 B4 B5 58.97(17) .
B8 B4 B5 108.0(2) .
C1 B4 B9 105.4(2) .
B8 B4 B9 59.94(19) .
B5 B4 B9 59.59(18) .
C1 B4 B3 61.11(17) .
B8 B4 B3 59.71(19) .
B5 B4 B3 109.8(2) .
B9 B4 B3 108.4(3) .
C1 B5 B10 105.7(2) .
C1 B5 B9 105.5(2) .
B10 B5 B9 60.4(2) .
C1 B5 B6 58.91(17) .
B10 B5 B6 60.1(2) .
B9 B5 B6 108.3(3) .
C1 B5 B4 58.42(17) .
B10 B5 B4 108.4(2) .
B9 B5 B4 60.22(19) .
B6 B5 B4 107.5(2) .
C2 B6 C1 56.99(16) .
C2 B6 B5 103.6(2) .
C1 B6 B5 59.02(17) .
C2 B6 B10 103.9(2) .
C1 B6 B10 105.5(2) .
B5 B6 B10 59.8(2) .
C2 B6 B11 58.37(17) .
C1 B6 B11 105.4(2) .
B5 B6 B11 107.7(2) .
B10 B6 B11 60.08(19) .
C2 B7 B12 104.4(2) .
C2 B7 B8 103.7(2) .
B12 B7 B8 60.4(2) .
C2 B7 B3 58.97(17) .
B12 B7 B3 108.9(3) .
B8 B7 B3 59.72(19) .
C2 B7 B11 58.65(17) .
B12 B7 B11 60.18(18) .
B8 B7 B11 108.2(2) .
B3 B7 B11 109.1(2) .
B3 B8 B4 60.55(18) .
B3 B8 B9 109.4(2) .
B4 B8 B9 60.4(2) .
B3 B8 B7 60.20(18) .
B4 B8 B7 107.7(2) .
B9 B8 B7 107.6(2) .
B3 B8 B12 108.8(2) .
B4 B8 B12 107.9(2) .
B9 B8 B12 59.7(2) .
B7 B8 B12 59.76(19) .
B12 B9 B5 108.2(2) .
B12 B9 B8 60.5(2) .
B5 B9 B8 108.3(2) .
B12 B9 B10 60.4(2) .
B5 B9 B10 59.64(19) .
B8 B9 B10 108.6(3) .
B12 B9 B4 107.9(2) .
B5 B9 B4 60.19(18) .
B8 B9 B4 59.64(19) .
B10 B9 B4 107.7(2) .
B5 B10 B6 60.11(18) .
B5 B10 B11 107.9(2) .
B6 B10 B11 60.01(19) .
B5 B10 B9 59.9(2) .
B6 B10 B9 107.9(2) .
B11 B10 B9 107.4(2) .
B5 B10 B12 107.8(2) .
B6 B10 B12 108.1(2) .
B11 B10 B12 60.0(2) .
B9 B10 B12 59.6(2) .
C2 B11 B6 59.09(17) .
C2 B11 B10 104.4(2) .
B6 B11 B10 59.91(19) .
C2 B11 B7 58.26(17) .
B6 B11 B7 108.5(2) .
B10 B11 B7 108.2(2) .
C2 B11 B12 103.8(2) .
B6 B11 B12 108.2(3) .
B10 B11 B12 60.2(2) .
B7 B11 B12 59.78(19) .
B9 B12 B7 107.8(2) .
B9 B12 B11 107.7(2) .
B7 B12 B11 60.04(19) .
B9 B12 B10 60.1(2) .
B7 B12 B10 108.0(2) .
B11 B12 B10 59.75(19) .
B9 B12 B8 59.9(2) .
B7 B12 B8 59.84(19) .
B11 B12 B8 107.7(2) .
B10 B12 B8 107.9(3) .
C29 C28 C27 120.0(6) .
C29 C29 C28 119.2(7) 3_675

loop_
_geom_bond_atom_site_label_1
_geom_bond_atom_site_label_2
_geom_bond_distance
_geom_bond_site_symmetry_2
Fe1 C20 1.996(4) .
Fe1 C19 2.014(4) .
Fe1 C17 2.029(4) .
Fe1 C18 2.032(4) .
Fe1 C12 2.032(3) .
Fe1 C16 2.033(4) .
Fe1 C13 2.034(4) .
Fe1 C14 2.038(3) .
Fe1 C11 2.045(3) .
Fe1 C15 2.045(3) .
C1 C11 1.480(4) .
C1 C2 1.637(4) .
C1 B4 1.709(4) .
C1 B6 1.717(4) .
C1 B5 1.719(4) .
C1 B3 1.776(4) .
C2 B7 1.695(4) .
C2 B11 1.702(4) .
C2 B3 1.709(4) .
C2 B6 1.715(4) .
C11 C12 1.425(4) .
C11 C15 1.431(4) .
C12 C13 1.412(5) .
C13 C14 1.405(5) .
C14 C15 1.413(4) .
C16 C17 1.368(6) .
C16 C20 1.408(7) .
C17 C18 1.337(6) .
C18 C19 1.340(7) .
C19 C20 1.414(7) .
C21 C22 1.380(4) .
C21 C26 1.385(4) .
C21 B3 1.565(4) .
C22 C23 1.377(4) .
C23 C24 1.374(5) .
C24 C25 1.356(5) .
C25 C26 1.378(4) .
B3 B8 1.767(4) .
B3 B7 1.776(5) .
B3 B4 1.782(5) .
B4 B8 1.768(5) .
B4 B5 1.781(5) .
B4 B9 1.781(5) .
B5 B10 1.765(5) .
B5 B9 1.770(5) .
B5 B6 1.771(5) .
B6 B10 1.772(4) .
B6 B11 1.773(5) .
B7 B12 1.772(5) .
B7 B8 1.774(5) .
B7 B11 1.777(5) .
B8 B9 1.773(5) .
B8 B12 1.784(5) .
B9 B12 1.769(6) .
B9 B10 1.779(5) .
B10 B11 1.775(5) .
B10 B12 1.783(5) .
B11 B12 1.779(5) .
C27 C28 1.454(10) .
C28 C29 1.444(8) .
C29 C29 1.437(11) 3_675
